data_2242134
loop_
_publ_author_name
'Menze, Aveary R.'
'Sinnott, Jefferson P.'
'Nazarenko, Alexander Y.'

_publ_section_title
;
 Crystal structure of naltrexone chloride solvates with ethanol,
 propan-2-ol, and 2-methylpropan-2-ol
;
_journal_coeditor_code JJ2196
_journal_issue 7
_journal_name_full 'Acta Crystallographica Section E'
_journal_page_first 1013
_journal_page_last 1020
_journal_paper_doi 10.1107/S205698901700843X
_journal_volume 73
_journal_year 2017
_chemical_formula_iupac 'C20 H24 N O4 +, Cl -, C2 H6 O'
_chemical_formula_moiety 'C20 H24 N O4 +, Cl -, C2 H6 O'
_chemical_formula_sum 'C22 H30 Cl N O5'
_chemical_formula_weight 423.92
_chemical_name_common 'Naltrexone chloride ethanol solvate'
_chemical_name_systematic
;
17-(Cyclopropylmethyl)-3,14-dihydroxy-4,5a-epoxymorphinan-6-one
hydrochloride ethanol monosolvate
;
_space_group_crystal_system monoclinic
_space_group_IT_number 4
_space_group_name_Hall 'P 2yb'
_space_group_name_H-M_alt 'P 1 21 1'
_symmetry_space_group_name_Hall 'P 2yb'
_symmetry_space_group_name_H-M 'P 1 21 1'
_atom_sites_solution_hydrogens mixed
_audit_creation_method
;
Olex2 1.2
(compiled 2015.09.30 svn.r3233 for OlexSys, GUI svn.r5103)
;
_cell_angle_alpha 90
_cell_angle_beta 103.908(2)
_cell_angle_gamma 90
_cell_formula_units_Z 2
_cell_length_a 8.6885(7)
_cell_length_b 7.9478(6)
_cell_length_c 15.3417(10)
_cell_measurement_reflns_used 3107
_cell_measurement_temperature 173(2)
_cell_measurement_theta_max 26.36
_cell_measurement_theta_min 2.91
_cell_volume 1028.35(13)
_computing_cell_refinement
;
SAINT (Bruker, 2013)
;
_computing_data_collection
;
APEX2 (Bruker, 2013)
;
_computing_data_reduction
;
SAINT (Bruker, 2013)
;
_computing_molecular_graphics
;
<i>OLEX2</i> (Dolomanov <i>et al.</i>,  2009) and Mercury (Macrae <i>et
al.</i>,  2006)
;
_computing_publication_material
;
<i>OLEX2</i> (Dolomanov <i>et al.</i>,  2009) and PLATON (Spek,
2009)
;
_computing_structure_refinement
;
SHELXL2014 (Sheldrick, 2015b)
;
_computing_structure_solution
;
SHELXT (Sheldrick, 2015a)
;
_diffrn_ambient_temperature 173
_diffrn_measured_fraction_theta_full 0.998
_diffrn_measured_fraction_theta_max 0.996
_diffrn_measurement_device_type 'Bruker PHOTON-100 CMOS'
_diffrn_measurement_method '\f and \w scans'
_diffrn_radiation_type MoK\a
_diffrn_radiation_wavelength 0.71073
_diffrn_reflns_av_R_equivalents 0.0424
_diffrn_reflns_limit_h_max 12
_diffrn_reflns_limit_h_min -12
_diffrn_reflns_limit_k_max 11
_diffrn_reflns_limit_k_min -10
_diffrn_reflns_limit_l_max 21
_diffrn_reflns_limit_l_min -21
_diffrn_reflns_number 33845
_diffrn_reflns_theta_full 26.000
_diffrn_reflns_theta_max 29.848
_diffrn_reflns_theta_min 2.905
_diffrn_standards_number 0
_exptl_absorpt_coefficient_mu 0.220
_exptl_absorpt_correction_T_max 1.0000
_exptl_absorpt_correction_T_min 0.8907
_exptl_absorpt_correction_type multi-scan
_exptl_absorpt_process_details
;
(SADABS; Bruker, 2015)
;
_exptl_crystal_colour colourless
_exptl_crystal_density_diffrn 1.369
_exptl_crystal_description needle
_exptl_crystal_F_000 452
_exptl_crystal_size_max 0.564
_exptl_crystal_size_mid 0.129
_exptl_crystal_size_min 0.062
_refine_diff_density_max 0.323
_refine_diff_density_min -0.238
_refine_ls_abs_structure_details
;
Flack <i>x</i> determined using 2015 quotients
[(<i>I</i>^+^)-(<i>I</i>^-^)]/[(<i>I</i>^+^)+(<i>I</i>^-^)]
(Parsons et al., 2013)
;
_refine_ls_abs_structure_Flack -0.017(18)
_refine_ls_extinction_method none
_refine_ls_goodness_of_fit_ref 1.028
_refine_ls_hydrogen_treatment mixed
_refine_ls_matrix_type full
_refine_ls_number_parameters 305
_refine_ls_number_reflns 5866
_refine_ls_number_restraints 10
_refine_ls_restrained_S_all 1.028
_refine_ls_R_factor_all 0.0531
_refine_ls_R_factor_gt 0.0381
_refine_ls_shift/su_max 0.000
_refine_ls_shift/su_mean 0.000
_refine_ls_structure_factor_coef Fsqd
_refine_ls_weighting_details 'w=1/[\s^2^(Fo^2^)+(0.0403P)^2^+0.1718P] where P=(Fo^2^+2Fc^2^)/3'
_refine_ls_weighting_scheme calc
_refine_ls_wR_factor_gt 0.0769
_refine_ls_wR_factor_ref 0.0824
_reflns_number_gt 5008
_reflns_number_total 5866
_reflns_threshold_expression 'I > 2\s(I)'
_cod_data_source_file jj2196sup1.cif
_cod_data_source_block I
_cod_database_code 2242134
_shelx_space_group_comment
;
The symmetry employed for this shelxl refinement is uniquely defined
by the following loop, which should always be used as a source of
symmetry information in preference to the above space-group names.
They are only intended as comments.
;

loop_
_space_group_symop_operation_xyz
'x, y, z'
'-x, y+1/2, -z'

loop_
_atom_site_type_symbol
_atom_site_label
_atom_site_fract_x
_atom_site_fract_y
_atom_site_fract_z
_atom_site_U_iso_or_equiv
_atom_site_adp_type
_atom_site_calc_flag
_atom_site_occupancy
_atom_site_disorder_assembly
_atom_site_disorder_group
O O1 0.8998(2) 0.8845(2) 0.08336(11) 0.0259(4) Uani d 1 . .
O O2 0.64317(17) 0.68560(19) 0.04754(10) 0.0203(3) Uani d 1 . .
O O3 0.42853(18) 0.8802(2) 0.12744(11) 0.0223(3) Uani d 1 . .
H H3 0.401(3) 0.943(3) 0.1618(14) 0.033 Uiso calc 1 . .
O O4 1.03919(19) 0.29776(19) 0.11509(10) 0.0190(3) Uani d 1 . .
H H4 1.129(4) 0.273(3) 0.1404(13) 0.029 Uiso calc 1 . .
N N1 0.8634(2) 0.1391(2) 0.20958(11) 0.0163(3) Uani d 1 . .
H H1 0.923(3) 0.101(3) 0.1776(17) 0.020 Uiso d 1 . .
C C1 0.6310(3) 0.5970(3) 0.31115(15) 0.0210(5) Uani d 1 . .
H H1A 0.6326(3) 0.5760(7) 0.3709(19) 0.025 Uiso calc 1 . .
C C2 0.5273(3) 0.7163(3) 0.26364(15) 0.0214(5) Uani d 1 . .
H H2 0.456(2) 0.7737(17) 0.2936(9) 0.026 Uiso calc 1 . .
C C3 0.5215(2) 0.7569(3) 0.17401(15) 0.0190(4) Uani d 1 . .
C C4 0.6221(2) 0.6658(3) 0.13365(13) 0.0170(4) Uani d 1 . .
C C5 0.7949(2) 0.6061(3) 0.04998(14) 0.0170(4) Uani d 1 . .
H H5 0.7973(3) 0.5645(12) -0.0074(16) 0.020 Uiso calc 1 . .
C C6 0.9275(3) 0.7348(3) 0.08214(14) 0.0184(4) Uani d 1 . .
C C7 1.0886(3) 0.6620(3) 0.11905(15) 0.0238(4) Uani d 1 . .
H H7A 1.1658(16) 0.7513(18) 0.1360(4) 0.029 Uiso calc 1 . .
H H7B 1.1194(7) 0.5929(14) 0.0741(9) 0.029 Uiso calc 1 . .
C C8 1.0822(3) 0.5547(3) 0.20189(15) 0.0192(4) Uani d 1 . .
H H8A 1.186(2) 0.5160(8) 0.2306(6) 0.023 Uiso calc 1 . .
H H8B 1.0434(8) 0.6210(13) 0.2440(8) 0.023 Uiso calc 1 . .
C C9 0.9473(2) 0.2976(3) 0.25188(13) 0.0149(4) Uani d 1 . .
H H9 1.052(3) 0.2645(9) 0.2875(9) 0.018 Uiso calc 1 . .
C C10 0.8594(2) 0.3851(3) 0.31563(14) 0.0177(4) Uani d 1 . .
H H10A 0.8098(9) 0.2985(16) 0.3456(6) 0.021 Uiso calc 1 . .
H H10B 0.9375(14) 0.4451(11) 0.3623(9) 0.021 Uiso calc 1 . .
C C11 0.7335(2) 0.5080(3) 0.26984(14) 0.0165(4) Uani d 1 . .
C C12 0.7207(2) 0.5434(3) 0.18062(14) 0.0157(4) Uani d 1 . .
C C13 0.8071(2) 0.4592(3) 0.11827(13) 0.0144(4) Uani d 1 . .
C C14 0.9728(2) 0.4048(3) 0.17174(13) 0.0145(4) Uani d 1 . .
C C15 0.7130(2) 0.3023(3) 0.07757(14) 0.0175(4) Uani d 1 . .
H H15A 0.609(2) 0.3349(7) 0.0464(6) 0.021 Uiso calc 1 . .
H H15B 0.7633(10) 0.2520(10) 0.0356(8) 0.021 Uiso calc 1 . .
C C16 0.7020(2) 0.1746(3) 0.14941(14) 0.0197(4) Uani d 1 . .
H H16A 0.6339(13) 0.2165(8) 0.1845(7) 0.024 Uiso calc 1 . .
H H16B 0.6575(9) 0.0730(19) 0.1217(5) 0.024 Uiso calc 1 . .
C C17 0.8565(3) -0.0007(3) 0.27469(15) 0.0217(5) Uani d 1 . .
H H17A 0.7851(15) 0.0308(7) 0.3109(7) 0.026 Uiso calc 1 . .
H H17B 0.8148(9) -0.100(2) 0.2417(7) 0.026 Uiso calc 1 . .
C C18 1.0151(3) -0.0406(3) 0.33484(16) 0.0248(5) Uani d 1 . .
H H18 1.100(3) -0.0555(5) 0.3062(9) 0.030 Uiso calc 1 . .
C C19 1.0167(4) -0.1523(4) 0.41391(19) 0.0374(6) Uani d 1 . .
H H19A 0.917(2) -0.1882(10) 0.4233(3) 0.045 Uiso calc 1 . .
H H19B 1.100(2) -0.233(2) 0.4301(4) 0.045 Uiso calc 1 . .
C C20 1.0588(4) 0.0293(4) 0.42825(17) 0.0360(6) Uani d 1 . .
H H20A 1.166(3) 0.0567(8) 0.4528(6) 0.043 Uiso calc 1 . .
H H20B 0.9850(17) 0.1009(17) 0.4460(5) 0.043 Uiso calc 1 . .
O O5 0.6227(2) 1.1314(4) 0.42038(13) 0.0522(6) Uani d 1 . .
H H5A 0.5552 1.1465 0.3717 0.078 Uiso calc 0.66(3) A 1
H H5B 0.5546 1.1413 0.3715 0.078 Uiso calc 0.34(3) A 2
C C21 0.5677(11) 1.0028(15) 0.4713(7) 0.046(2) Uani d 0.66(3) A 1
H H21A 0.5584(11) 0.888(5) 0.4362(15) 0.055 Uiso calc 0.66(3) A 1
H H21B 0.454(4) 1.0348(19) 0.4790(7) 0.055 Uiso calc 0.66(3) A 1
C C21A 0.557(3) 1.049(5) 0.4808(19) 0.086(9) Uani d 0.34(3) A 2
H H21C 0.4644 0.9830 0.4484 0.103 Uiso calc 0.34(3) A 2
H H21D 0.5208 1.1316 0.5196 0.103 Uiso calc 0.34(3) A 2
C C22 0.6769(13) 0.9820(15) 0.5609(6) 0.0408(19) Uani d 0.66(3) A 1
H H22A 0.781(4) 0.955(5) 0.5540(6) 0.061 Uiso calc 0.66(3) A 1
H H22B 0.640(3) 0.893(4) 0.5925(16) 0.061 Uiso calc 0.66(3) A 1
H H22C 0.681(4) 1.085(4) 0.5942(15) 0.061 Uiso calc 0.66(3) A 1
C C22A 0.673(3) 0.937(3) 0.5356(18) 0.054(5) Uani d 0.34(3) A 2
H H22D 0.7009 0.8489 0.4978 0.081 Uiso calc 0.34(3) A 2
H H22E 0.6272 0.8862 0.5819 0.081 Uiso calc 0.34(3) A 2
H H22F 0.7676 1.0014 0.5642 0.081 Uiso calc 0.34(3) A 2
Cl Cl01 0.34066(7) 1.14944(8) 0.24667(4) 0.03172(15) Uani d 1 . .

loop_
_atom_site_aniso_label
_atom_site_aniso_U_11
_atom_site_aniso_U_22
_atom_site_aniso_U_33
_atom_site_aniso_U_12
_atom_site_aniso_U_13
_atom_site_aniso_U_23
O1 0.0362(9) 0.0179(8) 0.0254(9) 0.0005(7) 0.0110(7) -0.0014(7)
O2 0.0210(7) 0.0243(9) 0.0158(7) 0.0047(6) 0.0047(6) 0.0021(6)
O3 0.0208(8) 0.0216(8) 0.0240(8) 0.0054(7) 0.0046(6) -0.0015(7)
O4 0.0186(7) 0.0218(8) 0.0187(7) 0.0034(6) 0.0084(6) -0.0018(6)
N1 0.0202(8) 0.0133(8) 0.0168(8) -0.0008(7) 0.0073(6) -0.0004(7)
C1 0.0236(11) 0.0245(11) 0.0165(10) 0.0017(8) 0.0081(9) -0.0008(8)
C2 0.0202(11) 0.0233(11) 0.0233(11) 0.0021(9) 0.0102(9) -0.0028(9)
C3 0.0148(10) 0.0191(10) 0.0225(10) -0.0004(8) 0.0033(8) -0.0018(8)
C4 0.0165(9) 0.0190(10) 0.0154(9) -0.0019(8) 0.0036(7) -0.0010(8)
C5 0.0203(10) 0.0177(10) 0.0138(9) 0.0021(8) 0.0059(8) 0.0005(7)
C6 0.0257(11) 0.0185(10) 0.0141(10) -0.0019(8) 0.0105(8) 0.0008(8)
C7 0.0218(10) 0.0198(10) 0.0316(12) -0.0051(10) 0.0100(9) 0.0036(10)
C8 0.0181(10) 0.0180(10) 0.0210(10) -0.0034(8) 0.0035(8) 0.0000(8)
C9 0.0160(9) 0.0130(9) 0.0155(9) -0.0013(8) 0.0036(7) -0.0006(8)
C10 0.0217(10) 0.0181(10) 0.0138(9) 0.0002(9) 0.0054(8) -0.0001(8)
C11 0.0172(10) 0.0170(10) 0.0159(10) -0.0017(8) 0.0051(8) -0.0020(8)
C12 0.0140(9) 0.0158(10) 0.0178(10) -0.0018(8) 0.0050(8) -0.0027(8)
C13 0.0160(10) 0.0145(10) 0.0134(9) -0.0016(7) 0.0050(7) -0.0005(7)
C14 0.0150(9) 0.0153(10) 0.0136(10) 0.0004(7) 0.0044(7) -0.0013(8)
C15 0.0178(10) 0.0180(10) 0.0156(9) -0.0019(8) 0.0018(8) -0.0018(8)
C16 0.0192(10) 0.0192(11) 0.0204(10) -0.0052(8) 0.0045(8) -0.0026(9)
C17 0.0313(12) 0.0151(10) 0.0210(10) -0.0046(9) 0.0110(9) 0.0013(9)
C18 0.0330(13) 0.0196(11) 0.0244(12) 0.0040(9) 0.0121(10) 0.0034(9)
C19 0.0511(17) 0.0309(15) 0.0312(14) 0.0082(12) 0.0120(12) 0.0132(11)
C20 0.0440(16) 0.0339(14) 0.0253(13) 0.0051(12) -0.0008(11) 0.0028(11)
O5 0.0357(10) 0.0836(18) 0.0374(11) 0.0014(12) 0.0089(8) 0.0167(12)
C21 0.029(3) 0.073(5) 0.034(3) -0.009(4) 0.002(3) 0.000(3)
C21A 0.068(10) 0.131(18) 0.076(13) 0.042(10) 0.054(9) 0.059(13)
C22 0.037(3) 0.060(5) 0.025(3) -0.007(3) 0.006(3) 0.000(3)
C22A 0.053(8) 0.058(11) 0.056(11) -0.003(8) 0.023(9) 0.008(8)
Cl01 0.0290(3) 0.0350(3) 0.0319(3) 0.0134(3) 0.0090(2) -0.0008(3)

loop_
_atom_type_symbol
_atom_type_description
_atom_type_scat_dispersion_real
_atom_type_scat_dispersion_imag
_atom_type_scat_source
C C 0.0033 0.0016 'International Tables Vol C Tables 4.2.6.8 and 6.1.1.4'
H H 0.0000 0.0000 'International Tables Vol C Tables 4.2.6.8 and 6.1.1.4'
N N 0.0061 0.0033 'International Tables Vol C Tables 4.2.6.8 and 6.1.1.4'
O O 0.0106 0.0060 'International Tables Vol C Tables 4.2.6.8 and 6.1.1.4'
Cl Cl 0.1484 0.1585 'International Tables Vol C Tables 4.2.6.8 and 6.1.1.4'

loop_
_geom_angle_atom_site_label_1
_geom_angle_atom_site_label_2
_geom_angle_atom_site_label_3
_geom_angle
C4 O2 C5 104.64(15)
C3 O3 H3 109.5
C14 O4 H4 109.5
C9 N1 H1 104.3(17)
C16 N1 H1 108.6(17)
C16 N1 C9 112.68(17)
C17 N1 H1 104.2(17)
C17 N1 C9 114.83(15)
C17 N1 C16 111.38(16)
C2 C1 H1A 119.7
C2 C1 C11 120.7(2)
C11 C1 H1A 119.7
C1 C2 H2 118.7
C1 C2 C3 122.6(2)
C3 C2 H2 118.7
O3 C3 C2 123.96(19)
O3 C3 C4 119.97(19)
C4 C3 C2 116.1(2)
O2 C4 C3 127.38(19)
C12 C4 O2 111.74(17)
C12 C4 C3 120.84(19)
O2 C5 H5 110.5
O2 C5 C6 109.01(16)
O2 C5 C13 104.95(15)
C6 C5 H5 110.5
C6 C5 C13 111.12(17)
C13 C5 H5 110.5
O1 C6 C5 121.5(2)
O1 C6 C7 123.0(2)
C7 C6 C5 115.32(18)
C6 C7 H7A 110.1
C6 C7 H7B 110.1
C6 C7 C8 108.08(17)
H7A C7 H7B 108.4
C8 C7 H7A 110.1
C8 C7 H7B 110.1
C7 C8 H8A 109.9
C7 C8 H8B 109.9
H8A C8 H8B 108.3
C14 C8 C7 108.99(18)
C14 C8 H8A 109.9
C14 C8 H8B 109.9
N1 C9 H9 107.5
N1 C9 C10 112.62(16)
N1 C9 C14 105.16(15)
C10 C9 H9 107.5
C10 C9 C14 116.16(17)
C14 C9 H9 107.5
C9 C10 H10A 108.7
C9 C10 H10B 108.7
H10A C10 H10B 107.6
C11 C10 C9 114.23(17)
C11 C10 H10A 108.7
C11 C10 H10B 108.7
C1 C11 C10 125.78(18)
C12 C11 C1 115.99(19)
C12 C11 C10 118.16(18)
C4 C12 C13 108.85(17)
C11 C12 C4 123.76(19)
C11 C12 C13 127.38(19)
C12 C13 C5 97.49(16)
C12 C13 C14 109.36(16)
C12 C13 C15 108.69(16)
C14 C13 C5 118.28(16)
C14 C13 C15 109.06(16)
C15 C13 C5 113.06(17)
O4 C14 C8 109.61(16)
O4 C14 C9 107.99(16)
O4 C14 C13 107.76(16)
C8 C14 C9 112.67(16)
C8 C14 C13 112.20(17)
C13 C14 C9 106.39(16)
C13 C15 H15A 109.3
C13 C15 H15B 109.3
H15A C15 H15B 108.0
C16 C15 C13 111.55(17)
C16 C15 H15A 109.3
C16 C15 H15B 109.3
N1 C16 C15 110.95(16)
N1 C16 H16A 109.4
N1 C16 H16B 109.4
C15 C16 H16A 109.4
C15 C16 H16B 109.4
H16A C16 H16B 108.0
N1 C17 H17A 109.0
N1 C17 H17B 109.0
H17A C17 H17B 107.8
C18 C17 N1 112.82(18)
C18 C17 H17A 109.0
C18 C17 H17B 109.0
C17 C18 H18 116.2
C17 C18 C19 116.9(2)
C17 C18 C20 119.7(2)
C19 C18 H18 116.2
C20 C18 H18 116.2
C20 C18 C19 59.68(18)
C18 C19 H19A 117.8
C18 C19 H19B 117.8
H19A C19 H19B 114.9
C20 C19 C18 60.09(17)
C20 C19 H19A 117.8
C20 C19 H19B 117.8
C18 C20 H20A 117.7
C18 C20 H20B 117.7
C19 C20 C18 60.23(18)
C19 C20 H20A 117.7
C19 C20 H20B 117.7
H20A C20 H20B 114.9
C21 O5 H5A 109.5
C21A O5 H5B 109.5
O5 C21 H21A 109.4
O5 C21 H21B 109.4
O5 C21 C22 111.2(7)
H21A C21 H21B 108.0
C22 C21 H21A 109.4
C22 C21 H21B 109.4
O5 C21A H21C 109.6
O5 C21A H21D 109.6
O5 C21A C22A 110(2)
H21C C21A H21D 108.1
C22A C21A H21C 109.6
C22A C21A H21D 109.6
C21 C22 H22A 109.5
C21 C22 H22B 109.5
C21 C22 H22C 109.5
H22A C22 H22B 109.5
H22A C22 H22C 109.5
H22B C22 H22C 109.5
C21A C22A H22D 109.5
C21A C22A H22E 109.5
C21A C22A H22F 109.5
H22D C22A H22E 109.5
H22D C22A H22F 109.5
H22E C22A H22F 109.5

loop_
_geom_bond_atom_site_label_1
_geom_bond_atom_site_label_2
_geom_bond_distance
O1 C6 1.215(3)
O2 C4 1.386(2)
O2 C5 1.454(2)
O3 H3 0.80(3)
O3 C3 1.359(3)
O4 H4 0.81(3)
O4 C14 1.433(2)
N1 H1 0.85(3)
N1 C9 1.521(3)
N1 C16 1.509(3)
N1 C17 1.505(3)
C1 H1A 0.93(3)
C1 C2 1.388(3)
C1 C11 1.402(3)
C2 H2 0.97(3)
C2 C3 1.402(3)
C3 C4 1.390(3)
C4 C12 1.379(3)
C5 H5 0.95(3)
C5 C6 1.531(3)
C5 C13 1.555(3)
C6 C7 1.494(3)
C7 H7A 0.968(19)
C7 H7B 0.968(19)
C7 C8 1.543(3)
C8 H8A 0.956(18)
C8 H8B 0.956(18)
C8 C14 1.524(3)
C9 H9 0.98(2)
C9 C10 1.543(3)
C9 C14 1.555(3)
C10 H10A 0.983(18)
C10 H10B 0.983(18)
C10 C11 1.509(3)
C11 C12 1.376(3)
C12 C13 1.507(3)
C13 C14 1.538(3)
C13 C15 1.539(3)
C15 H15A 0.949(18)
C15 H15B 0.949(18)
C15 C16 1.518(3)
C16 H16A 0.950(18)
C16 H16B 0.950(18)
C17 H17A 0.960(19)
C17 H17B 0.960(19)
C17 C18 1.497(3)
C18 H18 0.95(3)
C18 C19 1.500(3)
C18 C20 1.498(4)
C19 H19A 0.96(2)
C19 H19B 0.96(2)
C19 C20 1.492(4)
C20 H20A 0.95(2)
C20 H20B 0.95(2)
O5 H5A 0.8400
O5 H5B 0.8400
O5 C21 1.437(10)
O5 C21A 1.37(2)
C21 H21A 1.05(4)
C21 H21B 1.05(4)
C21 C22 1.480(13)
C21A H21C 0.9900
C21A H21D 0.9900
C21A C22A 1.44(4)
C22 H22A 0.96(3)
C22 H22B 0.96(3)
C22 H22C 0.96(3)
C22A H22D 0.9800
C22A H22E 0.9800
C22A H22F 0.9800

loop_
_geom_hbond_atom_site_label_D
_geom_hbond_atom_site_label_H
_geom_hbond_atom_site_label_A
_geom_hbond_site_symmetry_A
_geom_hbond_distance_DH
_geom_hbond_distance_HA
_geom_hbond_distance_DA
_geom_hbond_angle_DHA
N1 H1 O1 1_545 0.85(3) 2.23(2) 2.870(2) 133(2)
O3 H3 Cl01 . 0.80(2) 2.23(2) 3.0297(17) 171(2)
O4 H4 Cl01 1_645 0.81(3) 2.36(3) 3.1279(17) 159(3)
O5 H5A Cl01 . 0.84 2.33 3.160(2) 169

loop_
_geom_torsion_atom_site_label_1
_geom_torsion_atom_site_label_2
_geom_torsion_atom_site_label_3
_geom_torsion_atom_site_label_4
_geom_torsion
O1 C6 C7 C8 113.2(2)
O2 C4 C12 C11 174.46(19)
O2 C4 C12 C13 -5.8(2)
O2 C5 C6 O1 -15.5(3)
O2 C5 C6 C7 159.27(16)
O2 C5 C13 C12 -33.70(19)
O2 C5 C13 C14 -150.48(16)
O2 C5 C13 C15 80.3(2)
O3 C3 C4 O2 0.7(3)
O3 C3 C4 C12 178.14(19)
N1 C9 C10 C11 -87.3(2)
N1 C9 C14 O4 -48.3(2)
N1 C9 C14 C8 -169.51(16)
N1 C9 C14 C13 67.15(19)
N1 C17 C18 C19 167.9(2)
N1 C17 C18 C20 99.2(3)
C1 C2 C3 O3 -175.7(2)
C1 C2 C3 C4 2.4(3)
C1 C11 C12 C4 4.1(3)
C1 C11 C12 C13 -175.5(2)
C2 C1 C11 C10 175.2(2)
C2 C1 C11 C12 -1.7(3)
C2 C3 C4 O2 -177.5(2)
C2 C3 C4 C12 -0.1(3)
C3 C4 C12 C11 -3.3(3)
C3 C4 C12 C13 176.38(19)
C4 O2 C5 C6 -86.73(19)
C4 O2 C5 C13 32.4(2)
C4 C12 C13 C5 24.1(2)
C4 C12 C13 C14 147.62(17)
C4 C12 C13 C15 -93.4(2)
C5 O2 C4 C3 160.5(2)
C5 O2 C4 C12 -17.1(2)
C5 C6 C7 C8 -61.5(2)
C5 C13 C14 O4 -80.7(2)
C5 C13 C14 C8 40.0(2)
C5 C13 C14 C9 163.64(16)
C5 C13 C15 C16 -169.37(17)
C6 C5 C13 C12 83.98(18)
C6 C5 C13 C14 -32.8(2)
C6 C5 C13 C15 -161.98(16)
C6 C7 C8 C14 65.5(2)
C7 C8 C14 O4 64.8(2)
C7 C8 C14 C9 -174.96(17)
C7 C8 C14 C13 -54.9(2)
C9 N1 C16 C15 55.4(2)
C9 N1 C17 C18 -51.0(2)
C9 C10 C11 C1 176.4(2)
C9 C10 C11 C12 -6.8(3)
C10 C9 C14 O4 -173.55(16)
C10 C9 C14 C8 65.3(2)
C10 C9 C14 C13 -58.1(2)
C10 C11 C12 C4 -173.06(19)
C10 C11 C12 C13 7.3(3)
C11 C1 C2 C3 -1.5(3)
C11 C12 C13 C5 -156.2(2)
C11 C12 C13 C14 -32.7(3)
C11 C12 C13 C15 86.3(2)
C12 C13 C14 O4 169.02(16)
C12 C13 C14 C8 -70.2(2)
C12 C13 C14 C9 53.4(2)
C12 C13 C15 C16 -62.3(2)
C13 C5 C6 O1 -130.7(2)
C13 C5 C6 C7 44.1(2)
C13 C15 C16 N1 -50.5(2)
C14 C9 C10 C11 34.0(2)
C14 C13 C15 C16 56.9(2)
C15 C13 C14 O4 50.3(2)
C15 C13 C14 C8 171.03(17)
C15 C13 C14 C9 -65.34(19)
C16 N1 C9 C10 64.0(2)
C16 N1 C9 C14 -63.42(19)
C16 N1 C17 C18 179.37(18)
C17 N1 C9 C10 -65.0(2)
C17 N1 C9 C14 167.63(16)
C17 N1 C16 C15 -173.89(17)
C17 C18 C19 C20 -110.3(3)
C17 C18 C20 C19 105.6(3)

_cod_database_fobs_code 2242134
